data_4500133
loop_
_publ_author_name
'Long, Sihui'
'Siegler, Maxime A.'
'Mattei, Alessandra'
'Li, Tonglei'

_publ_section_title
;
 Phase Transition from TwoZ&#x2032; = 1 Forms to aZ&#x2032; = 2 Form of a
 Concomitant Conformational Polymorphic System
;
_journal_issue 2
_journal_name_full 'Crystal Growth &amp; Design'
_journal_page_first 414
_journal_paper_doi 10.1021/cg101009g
_journal_volume 11
_journal_year 2011
_chemical_formula_moiety 'C15 H16 N2 O2'
_chemical_formula_sum 'C15 H16 N2 O2'
_chemical_formula_weight 256.30
_chemical_name_systematic
; 
 ? 
;
_space_group_IT_number 14
_symmetry_cell_setting monoclinic
_symmetry_space_group_name_Hall '-P 2yn'
_symmetry_space_group_name_H-M 'P 1 21/n 1'
_atom_sites_solution_hydrogens geom
_atom_sites_solution_primary direct
_atom_sites_solution_secondary difmap
_audit_creation_method SHELXL-97
_cell_angle_alpha 90.00
_cell_angle_beta 95.9812(14)
_cell_angle_gamma 90.00
_cell_formula_units_Z 8
_cell_length_a 14.2726(4)
_cell_length_b 8.6470(3)
_cell_length_c 21.3133(8)
_cell_measurement_reflns_used 6332
_cell_measurement_temperature 90.0(2)
_cell_measurement_theta_max 27.48
_cell_measurement_theta_min 1.00
_cell_volume 2616.07(15)
_computing_cell_refinement 'SCALEPACK (Otwinowski & Minor, 1997)'
_computing_data_collection 'COLLECT (Nonius, 1998)'
_computing_data_reduction 'DENZO-SMN (Otwinowski & Minor, 1997)'
_computing_molecular_graphics 'XP in SHELXTL (Sheldrick, 2008)'
_computing_publication_material
; 
SHELX-97 (Sheldrick, 2008) and local procedures 
;
_computing_structure_refinement 'SHELXL-97 (Sheldrick, 2008)'
_computing_structure_solution 'SHELXS-97 (Sheldrick, 2008)'
_diffrn_ambient_temperature 90.0(2)
_diffrn_detector_area_resol_mean 9.1
_diffrn_measured_fraction_theta_full 1.000
_diffrn_measured_fraction_theta_max 1.000
_diffrn_measurement_device_type 'Nonius KappaCCD diffractometer'
_diffrn_measurement_method '\w scans at fixed \c = 55\%'
_diffrn_radiation_monochromator graphite
_diffrn_radiation_source 'fine-focus sealed tube'
_diffrn_radiation_type MoK\a
_diffrn_radiation_wavelength 0.71073
_diffrn_reflns_av_R_equivalents 0.0629
_diffrn_reflns_av_sigmaI/netI 0.0834
_diffrn_reflns_limit_h_max 17
_diffrn_reflns_limit_h_min -17
_diffrn_reflns_limit_k_max 10
_diffrn_reflns_limit_k_min -10
_diffrn_reflns_limit_l_max 26
_diffrn_reflns_limit_l_min -26
_diffrn_reflns_number 9847
_diffrn_reflns_theta_full 26.00
_diffrn_reflns_theta_max 26.00
_diffrn_reflns_theta_min 1.64
_diffrn_standards_number 0
_exptl_absorpt_coefficient_mu 0.088
_exptl_absorpt_correction_T_max 0.9913
_exptl_absorpt_correction_T_min 0.9725
_exptl_absorpt_correction_type multi-scan
_exptl_absorpt_process_details 'Scalepack (Otwinowski & Minor, 1997)'
_exptl_crystal_colour colorless
_exptl_crystal_density_diffrn 1.301
_exptl_crystal_density_method 'not measured'
_exptl_crystal_description block
_exptl_crystal_F_000 1088
_exptl_crystal_size_max 0.32
_exptl_crystal_size_mid 0.13
_exptl_crystal_size_min 0.10
_refine_diff_density_max 0.277
_refine_diff_density_min -0.266
_refine_diff_density_rms 0.061
_refine_ls_extinction_method none
_refine_ls_goodness_of_fit_ref 0.951
_refine_ls_hydrogen_treatment mixed
_refine_ls_matrix_type full
_refine_ls_number_parameters 355
_refine_ls_number_reflns 5151
_refine_ls_number_restraints 1
_refine_ls_restrained_S_all 0.951
_refine_ls_R_factor_all 0.1147
_refine_ls_R_factor_gt 0.0536
_refine_ls_shift/su_max 0.089
_refine_ls_shift/su_mean 0.002
_refine_ls_structure_factor_coef Fsqd
_refine_ls_weighting_details 'calc w=1/[\s^2^(Fo^2^)+(0.0832P)^2^] where P=(Fo^2^+2Fc^2^)/3'
_refine_ls_weighting_scheme calc
_refine_ls_wR_factor_gt 0.1243
_refine_ls_wR_factor_ref 0.1524
_reflns_number_gt 2901
_reflns_number_total 5151
_reflns_threshold_expression >2\s(I)
_cod_data_source_file cg101009g_si_001.cif
_cod_data_source_block k06263
_cod_original_cell_volume 2616.06(15)
_cod_original_sg_symbol_H-M 'P 21/n'
_cod_database_code 4500133

loop_
_symmetry_equiv_pos_as_xyz
'x, y, z'
'-x+1/2, y+1/2, -z+1/2'
'-x, -y, -z'
'x-1/2, -y-1/2, z-1/2'

loop_
_atom_site_label
_atom_site_type_symbol
_atom_site_fract_x
_atom_site_fract_y
_atom_site_fract_z
_atom_site_U_iso_or_equiv
_atom_site_adp_type
_atom_site_occupancy
_atom_site_symmetry_multiplicity
_atom_site_calc_flag
_atom_site_refinement_flags
N1A N 0.33461(12) 0.4945(2) 0.40473(8) 0.0214(5) Uani 1 1 d .
C2A C 0.24916(15) 0.4260(3) 0.39724(10) 0.0198(5) Uani 1 1 d .
C3A C 0.16616(14) 0.5100(3) 0.40769(9) 0.0187(5) Uani 1 1 d .
C4A C 0.17566(15) 0.6636(3) 0.42498(10) 0.0233(6) Uani 1 1 d .
H4A H 0.1215 0.7217 0.4326 0.028 Uiso 1 1 calc R
C5A C 0.26315(15) 0.7334(3) 0.43120(10) 0.0244(6) Uani 1 1 d .
H5A H 0.2701 0.8395 0.4424 0.029 Uiso 1 1 calc R
C6A C 0.33966(16) 0.6450(3) 0.42072(10) 0.0244(6) Uani 1 1 d .
H6A H 0.3999 0.6929 0.4250 0.029 Uiso 1 1 calc R
C7A C 0.07113(15) 0.4391(3) 0.39792(10) 0.0208(5) Uani 1 1 d .
O8A O 0.00502(11) 0.52970(18) 0.41543(8) 0.0302(4) Uani 1 1 d .
H8A H -0.0659(17) 0.487(3) 0.4068(10) 0.045 Uiso 1 1 d .
O9A O 0.05596(10) 0.30962(18) 0.37549(7) 0.0266(4) Uani 1 1 d .
N10A N 0.24403(12) 0.2746(2) 0.38070(8) 0.0232(5) Uani 1 1 d D
H10A H 0.1844 0.2417 0.3715 0.028 Uiso 1 1 d RD
C11A C 0.31892(14) 0.1868(3) 0.35856(10) 0.0213(5) Uani 1 1 d .
C12A C 0.32706(14) 0.1827(3) 0.29370(10) 0.0205(5) Uani 1 1 d .
C13A C 0.39955(15) 0.0950(3) 0.27261(11) 0.0249(6) Uani 1 1 d .
H13A H 0.4070 0.0936 0.2288 0.030 Uiso 1 1 calc R
C14A C 0.46099(15) 0.0098(3) 0.31382(10) 0.0231(6) Uani 1 1 d .
C15A C 0.44933(15) 0.0138(2) 0.37763(10) 0.0215(5) Uani 1 1 d .
H15A H 0.4902 -0.0461 0.4061 0.026 Uiso 1 1 calc R
C16A C 0.37985(15) 0.1026(3) 0.40122(10) 0.0208(5) Uani 1 1 d .
C17A C 0.25803(16) 0.2674(3) 0.24813(11) 0.0337(6) Uani 1 1 d .
H17A H 0.1947 0.2253 0.2504 0.051 Uiso 1 1 calc R
H17B H 0.2758 0.2548 0.2052 0.051 Uiso 1 1 calc R
H17C H 0.2585 0.3776 0.2590 0.051 Uiso 1 1 calc R
C18A C 0.53912(16) -0.0854(3) 0.29024(11) 0.0298(6) Uani 1 1 d .
H18A H 0.5302 -0.0903 0.2441 0.045 Uiso 1 1 calc R
H18B H 0.5377 -0.1903 0.3076 0.045 Uiso 1 1 calc R
H18C H 0.6001 -0.0374 0.3038 0.045 Uiso 1 1 calc R
C19A C 0.37385(16) 0.1119(3) 0.47117(10) 0.0277(6) Uani 1 1 d .
H19A H 0.4021 0.0190 0.4916 0.042 Uiso 1 1 calc R
H19B H 0.3076 0.1191 0.4793 0.042 Uiso 1 1 calc R
H19C H 0.4079 0.2036 0.4882 0.042 Uiso 1 1 calc R
N1B N 0.16500(13) 0.5868(2) 0.59808(8) 0.0217(5) Uani 1 1 d .
C2B C 0.24769(15) 0.5133(3) 0.59586(10) 0.0195(5) Uani 1 1 d .
C3B C 0.33225(15) 0.5981(3) 0.59192(10) 0.0190(5) Uani 1 1 d .
C4B C 0.32706(15) 0.7575(3) 0.59028(10) 0.0232(6) Uani 1 1 d .
H4B H 0.3826 0.8167 0.5877 0.028 Uiso 1 1 calc R
C5B C 0.24142(15) 0.8321(3) 0.59242(10) 0.0247(6) Uani 1 1 d .
H5B H 0.2371 0.9417 0.5909 0.030 Uiso 1 1 calc R
C6B C 0.16308(15) 0.7422(3) 0.59673(10) 0.0243(6) Uani 1 1 d .
H6B H 0.1043 0.7925 0.5989 0.029 Uiso 1 1 calc R
C7B C 0.42559(15) 0.5203(3) 0.59254(10) 0.0214(5) Uani 1 1 d .
O8B O 0.49513(11) 0.61936(19) 0.59265(8) 0.0330(5) Uani 1 1 d .
H8B H 0.5632(17) 0.571(3) 0.5945(11) 0.050 Uiso 1 1 d .
O9B O 0.43561(10) 0.37959(18) 0.59350(7) 0.0272(4) Uani 1 1 d .
N10B N 0.24692(12) 0.3554(2) 0.59816(8) 0.0224(5) Uani 1 1 d D
H10B H 0.3068 0.3197 0.6000 0.027 Uiso 1 1 d RD
C11B C 0.17675(14) 0.2707(3) 0.62759(10) 0.0207(5) Uani 1 1 d .
C12B C 0.10985(15) 0.1826(2) 0.59138(10) 0.0209(5) Uani 1 1 d .
C13B C 0.04463(15) 0.0999(3) 0.62219(10) 0.0235(6) Uani 1 1 d .
H13B H -0.0003 0.0372 0.5979 0.028 Uiso 1 1 calc R
C14B C 0.04290(16) 0.1057(3) 0.68717(11) 0.0238(6) Uani 1 1 d .
C15B C 0.10946(16) 0.1965(3) 0.72150(11) 0.0267(6) Uani 1 1 d .
H15B H 0.1087 0.2028 0.7659 0.032 Uiso 1 1 calc R
C16B C 0.17747(15) 0.2792(3) 0.69338(10) 0.0223(5) Uani 1 1 d .
C17B C 0.10417(16) 0.1776(3) 0.52048(10) 0.0289(6) Uani 1 1 d .
H17D H 0.1521 0.2462 0.5060 0.043 Uiso 1 1 calc R
H17E H 0.0416 0.2118 0.5026 0.043 Uiso 1 1 calc R
H17F H 0.1151 0.0716 0.5067 0.043 Uiso 1 1 calc R
C18B C -0.02848(16) 0.0141(3) 0.71932(11) 0.0334(6) Uani 1 1 d .
H18D H -0.0913 0.0297 0.6969 0.050 Uiso 1 1 calc R
H18E H -0.0282 0.0492 0.7631 0.050 Uiso 1 1 calc R
H18F H -0.0123 -0.0960 0.7188 0.050 Uiso 1 1 calc R
C19B C 0.25018(16) 0.3738(3) 0.73225(11) 0.0326(6) Uani 1 1 d .
H19D H 0.2382 0.4840 0.7240 0.049 Uiso 1 1 calc R
H19E H 0.3130 0.3470 0.7210 0.049 Uiso 1 1 calc R
H19F H 0.2468 0.3523 0.7771 0.049 Uiso 1 1 calc R

loop_
_atom_site_aniso_label
_atom_site_aniso_U_11
_atom_site_aniso_U_22
_atom_site_aniso_U_33
_atom_site_aniso_U_23
_atom_site_aniso_U_13
_atom_site_aniso_U_12
N1A 0.0140(10) 0.0231(11) 0.0269(11) -0.0016(9) 0.0010(8) -0.0038(9)
C2A 0.0180(12) 0.0196(13) 0.0215(12) 0.0019(10) 0.0009(10) -0.0004(11)
C3A 0.0145(12) 0.0229(13) 0.0186(12) 0.0006(10) 0.0005(9) 0.0016(11)
C4A 0.0193(13) 0.0253(14) 0.0257(13) -0.0019(11) 0.0038(10) 0.0027(11)
C5A 0.0211(13) 0.0211(13) 0.0312(14) -0.0050(11) 0.0030(10) -0.0027(11)
C6A 0.0213(13) 0.0248(14) 0.0267(13) -0.0026(11) 0.0007(10) -0.0048(11)
C7A 0.0159(12) 0.0236(14) 0.0230(13) 0.0023(11) 0.0023(10) 0.0011(11)
O8A 0.0138(9) 0.0265(10) 0.0506(11) -0.0034(8) 0.0047(8) 0.0034(8)
O9A 0.0179(9) 0.0279(10) 0.0338(10) -0.0050(8) 0.0013(7) -0.0018(8)
N10A 0.0133(10) 0.0212(11) 0.0353(11) -0.0047(9) 0.0033(8) -0.0020(9)
C11A 0.0145(12) 0.0174(13) 0.0323(14) -0.0036(11) 0.0037(10) -0.0018(10)
C12A 0.0162(12) 0.0193(13) 0.0257(13) 0.0006(10) 0.0006(10) -0.0018(10)
C13A 0.0232(13) 0.0274(14) 0.0240(13) -0.0025(11) 0.0015(10) -0.0023(12)
C14A 0.0207(13) 0.0200(13) 0.0289(13) -0.0038(11) 0.0043(10) -0.0036(11)
C15A 0.0188(12) 0.0188(13) 0.0259(13) 0.0001(10) -0.0021(10) -0.0033(11)
C16A 0.0181(13) 0.0181(13) 0.0261(13) -0.0031(10) 0.0010(10) -0.0045(10)
C17A 0.0287(14) 0.0383(16) 0.0333(14) 0.0071(12) -0.0006(11) 0.0026(13)
C18A 0.0283(14) 0.0259(14) 0.0354(15) -0.0025(12) 0.0043(11) 0.0058(12)
C19A 0.0261(14) 0.0307(15) 0.0262(14) -0.0001(11) 0.0017(11) -0.0055(12)
N1B 0.0154(10) 0.0210(11) 0.0285(11) 0.0009(9) 0.0015(8) 0.0019(9)
C2B 0.0168(12) 0.0217(13) 0.0203(12) -0.0018(10) 0.0024(9) -0.0004(11)
C3B 0.0144(12) 0.0207(13) 0.0216(12) 0.0013(10) 0.0006(10) -0.0005(11)
C4B 0.0190(12) 0.0252(14) 0.0253(13) 0.0014(11) 0.0011(10) -0.0032(12)
C5B 0.0212(13) 0.0217(13) 0.0309(14) 0.0036(11) 0.0012(11) 0.0013(11)
C6B 0.0185(12) 0.0250(14) 0.0297(14) 0.0005(11) 0.0046(10) 0.0037(12)
C7B 0.0184(13) 0.0231(14) 0.0222(13) -0.0010(11) 0.0001(10) -0.0024(12)
O8B 0.0139(9) 0.0248(10) 0.0604(12) -0.0022(9) 0.0040(8) -0.0020(8)
O9B 0.0188(9) 0.0225(10) 0.0407(10) -0.0003(8) 0.0047(7) 0.0012(8)
N10B 0.0129(10) 0.0210(12) 0.0334(12) -0.0023(9) 0.0030(8) -0.0003(9)
C11B 0.0146(12) 0.0179(13) 0.0295(13) 0.0026(10) 0.0021(10) 0.0015(11)
C12B 0.0179(12) 0.0175(13) 0.0269(13) 0.0023(11) 0.0008(10) 0.0046(11)
C13B 0.0160(12) 0.0212(13) 0.0329(14) -0.0026(11) 0.0003(10) 0.0027(11)
C14B 0.0225(13) 0.0185(13) 0.0310(14) 0.0036(11) 0.0061(11) 0.0015(11)
C15B 0.0296(14) 0.0256(14) 0.0251(13) 0.0030(11) 0.0035(11) 0.0037(12)
C16B 0.0181(12) 0.0213(13) 0.0269(13) -0.0014(10) -0.0005(10) 0.0033(11)
C17B 0.0250(13) 0.0311(15) 0.0299(14) -0.0013(12) -0.0004(11) -0.0023(12)
C18B 0.0359(15) 0.0244(15) 0.0417(16) 0.0018(12) 0.0128(12) -0.0004(13)
C19B 0.0282(14) 0.0392(16) 0.0301(15) -0.0069(12) 0.0019(12) -0.0033(13)

loop_
_atom_type_symbol
_atom_type_description
_atom_type_scat_dispersion_real
_atom_type_scat_dispersion_imag
_atom_type_scat_source
C C 0.0033 0.0016 'International Tables Vol C Tables 4.2.6.8 and 6.1.1.4'
H H 0.0000 0.0000 'International Tables Vol C Tables 4.2.6.8 and 6.1.1.4'
N N 0.0061 0.0033 'International Tables Vol C Tables 4.2.6.8 and 6.1.1.4'
O O 0.0106 0.0060 'International Tables Vol C Tables 4.2.6.8 and 6.1.1.4'

loop_
_geom_angle_atom_site_label_1
_geom_angle_atom_site_label_2
_geom_angle_atom_site_label_3
_geom_angle
C6A N1A C2A 118.54(19)
N1A C2A N10A 118.5(2)
N1A C2A C3A 120.9(2)
N10A C2A C3A 120.58(19)
C4A C3A C2A 118.1(2)
C4A C3A C7A 119.8(2)
C2A C3A C7A 122.0(2)
C5A C4A C3A 120.6(2)
C5A C4A H4A 119.7
C3A C4A H4A 119.7
C6A C5A C4A 117.9(2)
C6A C5A H5A 121.0
C4A C5A H5A 121.0
N1A C6A C5A 124.0(2)
N1A C6A H6A 118.0
C5A C6A H6A 118.0
O9A C7A O8A 123.6(2)
O9A C7A C3A 123.6(2)
O8A C7A C3A 112.9(2)
C7A O8A H8A 116.1(13)
C2A N10A C11A 125.20(18)
C2A N10A H10A 112.7
C11A N10A H10A 118.9
C16A C11A C12A 121.3(2)
C16A C11A N10A 119.86(19)
C12A C11A N10A 118.75(19)
C13A C12A C11A 118.2(2)
C13A C12A C17A 121.1(2)
C11A C12A C17A 120.7(2)
C14A C13A C12A 121.8(2)
C14A C13A H13A 119.1
C12A C13A H13A 119.1
C13A C14A C15A 118.3(2)
C13A C14A C18A 121.2(2)
C15A C14A C18A 120.5(2)
C14A C15A C16A 122.1(2)
C14A C15A H15A 118.9
C16A C15A H15A 118.9
C15A C16A C11A 118.2(2)
C15A C16A C19A 120.3(2)
C11A C16A C19A 121.5(2)
C12A C17A H17A 109.5
C12A C17A H17B 109.5
H17A C17A H17B 109.5
C12A C17A H17C 109.5
H17A C17A H17C 109.5
H17B C17A H17C 109.5
C14A C18A H18A 109.5
C14A C18A H18B 109.5
H18A C18A H18B 109.5
C14A C18A H18C 109.5
H18A C18A H18C 109.5
H18B C18A H18C 109.5
C16A C19A H19A 109.5
C16A C19A H19B 109.5
H19A C19A H19B 109.5
C16A C19A H19C 109.5
H19A C19A H19C 109.5
H19B C19A H19C 109.5
C6B N1B C2B 119.1(2)
N1B C2B N10B 117.39(19)
N1B C2B C3B 120.8(2)
N10B C2B C3B 121.8(2)
C4B C3B C2B 118.2(2)
C4B C3B C7B 119.7(2)
C2B C3B C7B 122.0(2)
C3B C4B C5B 120.6(2)
C3B C4B H4B 119.7
C5B C4B H4B 119.7
C6B C5B C4B 117.8(2)
C6B C5B H5B 121.1
C4B C5B H5B 121.1
N1B C6B C5B 123.5(2)
N1B C6B H6B 118.2
C5B C6B H6B 118.2
O9B C7B O8B 124.2(2)
O9B C7B C3B 123.4(2)
O8B C7B C3B 112.4(2)
C7B O8B H8B 115.7(14)
C2B N10B C11B 122.26(18)
C2B N10B H10B 109.3
C11B N10B H10B 120.3
C12B C11B C16B 121.1(2)
C12B C11B N10B 120.43(19)
C16B C11B N10B 118.49(19)
C11B C12B C13B 118.3(2)
C11B C12B C17B 122.3(2)
C13B C12B C17B 119.3(2)
C14B C13B C12B 122.3(2)
C14B C13B H13B 118.8
C12B C13B H13B 118.8
C15B C14B C13B 117.8(2)
C15B C14B C18B 121.1(2)
C13B C14B C18B 121.1(2)
C14B C15B C16B 122.4(2)
C14B C15B H15B 118.8
C16B C15B H15B 118.8
C15B C16B C11B 118.1(2)
C15B C16B C19B 121.1(2)
C11B C16B C19B 120.8(2)
C12B C17B H17D 109.5
C12B C17B H17E 109.5
H17D C17B H17E 109.5
C12B C17B H17F 109.5
H17D C17B H17F 109.5
H17E C17B H17F 109.5
C14B C18B H18D 109.5
C14B C18B H18E 109.5
H18D C18B H18E 109.5
C14B C18B H18F 109.5
H18D C18B H18F 109.5
H18E C18B H18F 109.5
C16B C19B H19D 109.5
C16B C19B H19E 109.5
H19D C19B H19E 109.5
C16B C19B H19F 109.5
H19D C19B H19F 109.5
H19E C19B H19F 109.5

loop_
_geom_bond_atom_site_label_1
_geom_bond_atom_site_label_2
_geom_bond_distance
N1A C6A 1.346(3)
N1A C2A 1.350(3)
C2A N10A 1.356(3)
C2A C3A 1.426(3)
C3A C4A 1.381(3)
C3A C7A 1.483(3)
C4A C5A 1.381(3)
C4A H4A 0.9500
C5A C6A 1.370(3)
C5A H5A 0.9500
C6A H6A 0.9500
C7A O9A 1.228(3)
C7A O8A 1.310(3)
O8A H8A 1.07(2)
N10A C11A 1.431(3)
N10A H10A 0.8992
C11A C16A 1.396(3)
C11A C12A 1.400(3)
C12A C13A 1.394(3)
C12A C17A 1.501(3)
C13A C14A 1.387(3)
C13A H13A 0.9500
C14A C15A 1.388(3)
C14A C18A 1.513(3)
C15A C16A 1.389(3)
C15A H15A 0.9500
C16A C19A 1.504(3)
C17A H17A 0.9800
C17A H17B 0.9800
C17A H17C 0.9800
C18A H18A 0.9800
C18A H18B 0.9800
C18A H18C 0.9800
C19A H19A 0.9800
C19A H19B 0.9800
C19A H19C 0.9800
N1B C6B 1.345(3)
N1B C2B 1.345(3)
C2B N10B 1.366(3)
C2B C3B 1.422(3)
C3B C4B 1.381(3)
C3B C7B 1.491(3)
C4B C5B 1.387(3)
C4B H4B 0.9500
C5B C6B 1.373(3)
C5B H5B 0.9500
C6B H6B 0.9500
C7B O9B 1.225(3)
C7B O8B 1.311(3)
O8B H8B 1.05(2)
N10B C11B 1.437(3)
N10B H10B 0.9056
C11B C12B 1.391(3)
C11B C16B 1.403(3)
C12B C13B 1.392(3)
C12B C17B 1.505(3)
C13B C14B 1.389(3)
C13B H13B 0.9500
C14B C15B 1.382(3)
C14B C18B 1.510(3)
C15B C16B 1.390(3)
C15B H15B 0.9500
C16B C19B 1.501(3)
C17B H17D 0.9800
C17B H17E 0.9800
C17B H17F 0.9800
C18B H18D 0.9800
C18B H18E 0.9800
C18B H18F 0.9800
C19B H19D 0.9800
C19B H19E 0.9800
C19B H19F 0.9800

loop_
_geom_hbond_atom_site_label_D
_geom_hbond_atom_site_label_H
_geom_hbond_atom_site_label_A
_geom_hbond_distance_DH
_geom_hbond_distance_HA
_geom_hbond_distance_DA
_geom_hbond_angle_DHA
_geom_hbond_site_symmetry_A
O8A H8A N1B 1.07(2) 1.55(2) 2.615(2) 173(2) 3_566
N10A H10A O9A 0.90 1.94 2.692(2) 140.7 .
O8B H8B N1A 1.05(2) 1.56(2) 2.617(2) 177(2) 3_666
N10B H10B O9B 0.91 1.93 2.713(2) 143.9 .

loop_
_geom_torsion_atom_site_label_1
_geom_torsion_atom_site_label_2
_geom_torsion_atom_site_label_3
_geom_torsion_atom_site_label_4
_geom_torsion
C6A N1A C2A N10A 179.55(19)
C6A N1A C2A C3A -1.7(3)
N1A C2A C3A C4A 0.7(3)
N10A C2A C3A C4A 179.4(2)
N1A C2A C3A C7A 178.08(19)
N10A C2A C3A C7A -3.2(3)
C2A C3A C4A C5A 0.7(3)
C7A C3A C4A C5A -176.75(19)
C3A C4A C5A C6A -1.0(3)
C2A N1A C6A C5A 1.4(3)
C4A C5A C6A N1A 0.0(3)
C4A C3A C7A O9A 171.1(2)
C2A C3A C7A O9A -6.2(3)
C4A C3A C7A O8A -8.5(3)
C2A C3A C7A O8A 174.14(19)
N1A C2A N10A C11A -12.7(3)
C3A C2A N10A C11A 168.53(19)
C2A N10A C11A C16A 92.8(3)
C2A N10A C11A C12A -89.7(3)
C16A C11A C12A C13A -1.6(3)
N10A C11A C12A C13A -179.14(19)
C16A C11A C12A C17A 176.9(2)
N10A C11A C12A C17A -0.6(3)
C11A C12A C13A C14A 1.8(3)
C17A C12A C13A C14A -176.7(2)
C12A C13A C14A C15A -0.3(3)
C12A C13A C14A C18A 179.8(2)
C13A C14A C15A C16A -1.4(3)
C18A C14A C15A C16A 178.5(2)
C14A C15A C16A C11A 1.6(3)
C14A C15A C16A C19A -175.9(2)
C12A C11A C16A C15A 0.0(3)
N10A C11A C16A C15A 177.44(19)
C12A C11A C16A C19A 177.5(2)
N10A C11A C16A C19A -5.1(3)
C6B N1B C2B N10B 179.16(19)
C6B N1B C2B C3B -0.2(3)
N1B C2B C3B C4B -0.2(3)
N10B C2B C3B C4B -179.5(2)
N1B C2B C3B C7B 176.96(19)
N10B C2B C3B C7B -2.4(3)
C2B C3B C4B C5B 0.0(3)
C7B C3B C4B C5B -177.22(19)
C3B C4B C5B C6B 0.6(3)
C2B N1B C6B C5B 0.8(3)
C4B C5B C6B N1B -1.0(3)
C4B C3B C7B O9B -179.4(2)
C2B C3B C7B O9B 3.5(3)
C4B C3B C7B O8B 1.3(3)
C2B C3B C7B O8B -175.80(19)
N1B C2B N10B C11B -26.1(3)
C3B C2B N10B C11B 153.3(2)
C2B N10B C11B C12B 111.3(2)
C2B N10B C11B C16B -68.7(3)
C16B C11B C12B C13B -1.4(3)
N10B C11B C12B C13B 178.59(19)
C16B C11B C12B C17B 176.8(2)
N10B C11B C12B C17B -3.2(3)
C11B C12B C13B C14B 1.6(3)
C17B C12B C13B C14B -176.7(2)
C12B C13B C14B C15B -0.6(3)
C12B C13B C14B C18B -179.8(2)
C13B C14B C15B C16B -0.8(3)
C18B C14B C15B C16B 178.4(2)
C14B C15B C16B C11B 1.0(3)
C14B C15B C16B C19B -178.5(2)
C12B C11B C16B C15B 0.2(3)
N10B C11B C16B C15B -179.85(19)
C12B C11B C16B C19B 179.7(2)
N10B C11B C16B C19B -0.3(3)
